data_2011435
loop_
_publ_author_name
'Aatif, A.'
'Baouid, A.'
'Hasnaoui, A.'
'Pierrot, M.'

_publ_section_title
1-M\'esityl-6-m\'ethyl-3a,4-propano-3a,4,5,6-t\'etrahydro[1,2,4]oxadiazolo[4,5-<i>a</i>][1,5]benzodiaz\'epin-5-one
_journal_issue 10
_journal_name_full 'Acta Crystallographica Section C'
_journal_page_first e459
_journal_page_last e460
_journal_paper_doi 10.1107/S0108270100011689
_journal_volume 56
_journal_year 2000
_chemical_formula_moiety 'C23 H25 N3 O2'
_chemical_formula_sum 'C23 H25 N3 O2'
_chemical_formula_weight 375.47
_chemical_name_systematic
;
 ?
;
_space_group_IT_number 14
_symmetry_cell_setting monoclinic
_symmetry_space_group_name_Hall '-P 2ybc'
_symmetry_space_group_name_H-M 'P 1 21/c 1'
_cell_angle_alpha 90.000(10)
_cell_angle_beta 152.698(2)
_cell_angle_gamma 90.000(10)
_cell_formula_units_Z 4
_cell_length_a 14.4861(5)
_cell_length_b 16.8720(10)
_cell_length_c 17.9161(6)
_cell_measurement_reflns_used 14430
_cell_measurement_temperature 298
_cell_measurement_theta_max 25.6
_cell_measurement_theta_min 1
_cell_volume 2008.5(2)
_computing_data_collection 'KappaCCD Software (Nonius, 1997)'
_computing_data_reduction 'Denzo and Scalepak (Otwinowski & Minor, 1997)'
_computing_publication_material 'maxus '
_computing_structure_refinement 'maXus (Mackay et al., 1999)'
_computing_structure_solution 'SIR92 (Altomare et al., 1994)'
_diffrn_measurement_device KappaCCD
_diffrn_measurement_method '\f scan'
_diffrn_radiation_source 'fine-focus sealed tube'
_diffrn_radiation_type ' MoK\a'
_diffrn_radiation_wavelength .71073
_diffrn_reflns_av_R_equivalents .056
_diffrn_reflns_limit_h_max 17
_diffrn_reflns_limit_h_min -15
_diffrn_reflns_limit_k_max 0
_diffrn_reflns_limit_k_min -20
_diffrn_reflns_limit_l_max 15
_diffrn_reflns_limit_l_min -22
_diffrn_reflns_number 3885
_diffrn_reflns_theta_max 25.8
_exptl_absorpt_coefficient_mu .08
_exptl_absorpt_correction_type none
_exptl_crystal_colour Colourless
_exptl_crystal_density_diffrn 1.241
_exptl_crystal_density_method 'not measured'
_exptl_crystal_description Cuboid
_exptl_crystal_F_000 800
_exptl_crystal_size_max .30
_exptl_crystal_size_mid .25
_exptl_crystal_size_min .20
_refine_diff_density_max .17
_refine_diff_density_min -.20
_refine_ls_extinction_method none
_refine_ls_goodness_of_fit_all 1.451
_refine_ls_goodness_of_fit_ref 1.399
_refine_ls_hydrogen_treatment noref
_refine_ls_matrix_type full
_refine_ls_number_parameters 253
_refine_ls_number_reflns 2838
_refine_ls_R_factor_all .075
_refine_ls_R_factor_gt .050
_refine_ls_shift/su_max .011
_refine_ls_shift/su_mean .002
_refine_ls_structure_factor_coef F^2^
_refine_ls_weighting_details 'w = 1/[\s^2^(Fo^2^) + 0.03Fo^2^]'
_refine_ls_weighting_scheme sigma
_refine_ls_wR_factor_all .058
_refine_ls_wR_factor_ref .057
_reflns_number_gt 2838
_reflns_number_total 3745
_reflns_threshold_expression I>3\s(I)
_cod_data_source_file qa0297.cif
_cod_data_source_block IIIa
_cod_depositor_comments
;
The following automatic conversions were performed:
'_symmetry_cell_setting' value 'Monoclinic' changed to 'monoclinic'
according to '/home/saulius/struct/CIF-dictionaries/cif_core.dic'
dictionary named 'cif_core.dic' version 2.4.1 from 2010-06-29.

Automatic conversion script
Id: cif_fix_enum 1527 2010-12-29 10:47:43Z saulius 

The following automatic conversions were performed:

'_atom_site_adp_type' tag value 'Uij' was replaced with 'Uani' value
28 times.

Automatic conversion script
Id: cif_fix_values 1646 2011-03-28 12:23:43Z adriana 

The following automatic conversions were performed:

'_symmetry_cell_setting' value 'Monoclinic' changed to 'monoclinic'
according to /home/saulius/struct/CIF-dictionaries/cif_core.dic
dictionary named 'cif_core.dic' version 2.4.1 from 2010-06-29.

Automatic conversion script
Id: cif_fix_values 1715 2011-07-08 13:25:40Z adriana 
;
_cod_original_cell_volume 2008.5(3)
_cod_original_sg_symbol_H-M 'P 21/c'
_cod_database_code 2011435
_cod_database_fobs_code 2011435

loop_
_symmetry_equiv_pos_as_xyz
+X,+Y,+Z
-X,-Y,-Z
'-X,+Y+ 1/2,-Z+ 1/2'
'+X,-Y+ 1/2,+Z+ 1/2'

loop_
_atom_site_label
_atom_site_fract_x
_atom_site_fract_y
_atom_site_fract_z
_atom_site_U_iso_or_equiv
_atom_site_adp_type
_atom_site_occupancy
C1 .01575(6) .20732(2) .82585(5) .0765(2) Uani 1.00
C10 .65380(7) .05314(3) 1.34939(5) .1128(3) Uani 1.00
C11 .59220(7) .11625(3) 1.34723(5) .1115(3) Uani 1.00
C12 .44881(7) .16724(3) 1.21626(5) .0970(3) Uani 1.00
C14 -.05861(6) .18849(3) .84819(5) .0763(2) Uani 1.00
C15 -.12205(6) .11154(3) .81863(5) .0984(3) Uani 1.00
C16 -.19260(7) .09550(3) .83939(6) .1126(3) Uani 1.00
C17 -.20355(6) .15337(3) .88625(5) .0932(3) Uani 1.00
C18 -.13857(6) .22879(3) .91552(5) .0940(3) Uani 1.00
C19 -.06629(6) .24786(3) .89751(5) .0809(2) Uani 1.00
C20 -.11507(8) .04681(3) .76543(7) .1697(3) Uani 1.00
C21 -.28675(8) .13418(3) .90272(6) .1551(3) Uani 1.00
C22 .00252(8) .33114(3) .93069(6) .1480(3) Uani 1.00
C24 .25826(7) -.01524(3) .88832(6) .1276(3) Uani 1.00
C31 .22932(6) .24250(3) .88597(5) .0744(2) Uani 1.00
C4 .28700(7) .32921(3) .92105(5) .1127(3) Uani 1.00
C5 .33756(8) .33963(3) .87436(6) .1426(3) Uani 1.00
C6 .37874(7) .25648(3) .87261(6) .1162(3) Uani 1.00
C61 .37277(6) .20100(3) .93607(5) .0837(2) Uani 1.00
C7 .30728(7) .11744(3) .87522(5) .0983(3) Uani 1.00
C81 .41957(6) .08752(3) 1.08448(5) .0809(2) Uani 1.00
C82 .36296(6) .15397(2) 1.08494(5) .0704(2) Uani 1.00
C9 .56898(7) .03848(3) 1.21969(5) .1102(3) Uani 1.00
N13 .21889(5) .21023(2) .95396(4) .07439(19) Uani 1.00
N2 -.10249(5) .22414(2) .68673(4) .0891(2) Uani 1.00
N8 .32335(5) .06712(2) .94612(4) .1027(2) Uani 1.00
O23 .23976(5) .09452(2) .76676(4) .1650(2) Uani 1.00
O3 .02435(4) .232618(17) .71268(3) .08205(16) Uani 1.00
H10 .755802 .018140 1.441592 .0500 Uiso 1.00
H11 .650702 .125753 1.437435 .0500 Uiso 1.00
H12 .405714 .212139 1.214058 .0500 Uiso 1.00
H16 -.234699 .042498 .820993 .0500 Uiso 1.00
H18 -.144074 .269589 .948924 .0500 Uiso 1.00
H20A -.063659 .068388 .756625 .0500 Uiso .50
H20B -.247259 .025688 .662025 .0500 Uiso .50
H20C -.027559 .005288 .845425 .0500 Uiso .50
H20D -.159259 -.007312 .763325 .0500 Uiso .50
H20E .030241 .035788 .859725 .0500 Uiso .50
H20F -.195359 .064688 .663625 .0500 Uiso .50
H21A -.323523 .079154 .877660 .0500 Uiso .50
H21B -.403123 .166154 .829060 .0500 Uiso .50
H21C -.185823 .144354 1.012361 .0500 Uiso .50
H21D -.430147 .118970 .790609 .0500 Uiso .50
H21E -.289741 .176083 .940036 .0500 Uiso .50
H21F -.220828 .081158 .967355 .0500 Uiso .50
H22A .048316 .334063 .912853 .0500 Uiso .50
H22B .110716 .345063 1.041454 .0500 Uiso .50
H22C -.107384 .367363 .858754 .0500 Uiso .50
H22D .145174 .332052 1.015408 .0500 Uiso .50
H22E -.055482 .355881 .843764 .0500 Uiso .50
H22F -.021894 .365401 .957782 .0500 Uiso .50
H24A .277171 -.044380 .947397 .0500 Uiso .50
H24B .336602 -.039183 .905488 .0500 Uiso .50
H24C .118465 -.016172 .774280 .0500 Uiso .50
H24D .164153 -.033449 .860754 .0500 Uiso .50
H24E .393875 -.031522 1.004498 .0500 Uiso .50
H24F .176892 -.013944 .782920 .0500 Uiso .50
H4A .404401 .341605 1.034353 .0500 Uiso 1.00
H4B .179001 .364005 .857453 .0500 Uiso 1.00
H5A .454059 .372525 .951257 .0500 Uiso 1.00
H5B .225159 .362626 .767757 .0500 Uiso 1.00
H66 .503272 .198598 1.052766 .0500 Uiso 1.00
H6A .275839 .242677 .763405 .0500 Uiso 1.00
H6B .507440 .256176 .940705 .0500 Uiso 1.00
H9 .612980 -.006418 1.222686 .0500 Uiso 1.00

loop_
_atom_site_aniso_label
_atom_site_aniso_U_11
_atom_site_aniso_U_22
_atom_site_aniso_U_33
_atom_site_aniso_U_12
_atom_site_aniso_U_13
_atom_site_aniso_U_23
C1 .0325(2) .0405(3) .0328(2) .00319(19) .0287(2) .00036(19)
C10 .0514(3) .0658(4) .0401(3) .0134(3) .0384(3) .0166(2)
C11 .0552(3) .0678(3) .0362(3) .0013(3) .0397(3) .0014(2)
C12 .0457(3) .0507(3) .0378(2) -.0009(2) .0371(2) -.0040(2)
C14 .0305(2) .0455(3) .0328(2) .00421(19) .0279(2) .00376(19)
C15 .0405(3) .0458(3) .0456(3) .0015(2) .0379(2) -.0002(2)
C16 .0475(3) .0490(3) .0517(3) -.0036(2) .0432(3) .0025(2)
C17 .0369(3) .0672(3) .0369(2) .0015(2) .0328(2) .0046(2)
C18 .0398(3) .0559(3) .0396(2) .0034(2) .0358(2) .0017(2)
C19 .0344(2) .0452(3) .0341(2) .00463(19) .0303(2) .0046(2)
C20 .0761(4) .0499(3) .0852(4) -.0026(3) .0728(4) -.0063(3)
C21 .0671(3) .0851(4) .0688(3) -.0073(3) .0629(3) -.0011(3)
C22 .0713(3) .0499(3) .0705(3) .0013(2) .0663(3) .0001(2)
C24 .0593(3) .0604(3) .0525(3) .0000(3) .0495(3) -.0073(3)
C31 .0307(2) .0498(3) .0285(2) -.00057(19) .0257(2) .00068(19)
C4 .0516(3) .0548(3) .0452(3) -.0065(2) .0419(3) -.0029(2)
C5 .0620(3) .0721(4) .0611(3) -.0101(3) .0543(3) .0012(3)
C6 .0419(3) .0902(4) .0490(3) .0062(3) .0411(3) .0141(3)
C61 .0320(2) .0612(3) .0337(2) .0054(2) .0289(2) .0074(2)
C7 .0407(3) .0652(3) .0402(2) .0144(2) .0367(2) .0093(2)
C81 .0356(2) .0456(3) .0333(2) .0005(2) .0309(2) -.0002(2)
C82 .0294(2) .0435(3) .0281(2) -.00135(19) .0250(2) -.00075(19)
C9 .0494(3) .0501(3) .0483(3) .0112(2) .0435(3) .0094(2)
N13 .03070(19) .0477(2) .03011(18) .00392(16) .02689(17) .00395(16)
N2 .0337(2) .0653(3) .0368(2) .00089(18) .03142(19) .00040(18)
N8 .0502(2) .0469(2) .0421(2) .00122(18) .0421(2) -.00251(18)
O23 .0859(3) .0822(3) .0617(2) .0235(2) .0684(2) .01248(19)
O3 .03128(16) .0695(2) .02983(15) .00093(14) .02696(14) .00126(14)

loop_
_atom_type_symbol
_atom_type_description
_atom_type_scat_dispersion_real
_atom_type_scat_dispersion_imag
_atom_type_scat_source
'C ' 'C ' .0033 .0016 'Waasmaier & Kirfel, 1995'
'H ' 'H ' .0000 .0000 'Waasmaier & Kirfel, 1995'
'N ' 'N ' .0061 .0033 'Waasmaier & Kirfel, 1995'
'O ' 'O ' .0106 .0060 'Waasmaier & Kirfel, 1995'

loop_
_geom_angle_atom_site_label_1
_geom_angle_atom_site_label_2
_geom_angle_atom_site_label_3
_geom_angle
C1 C14 C15 119.33(4)
C1 C14 C19 120.08(4)
C1 N13 C31 105.83(3)
C12 C11 C10 119.51(4)
C14 C15 C20 121.43(4)
C14 C19 C22 121.27(4)
C14 C15 C16 118.21(4)
C14 C19 C18 118.80(4)
C15 C14 C19 120.60(4)
C15 C16 C17 122.16(4)
C16 C15 C20 120.36(4)
C16 C17 C21 120.58(4)
C16 C17 C18 118.26(4)
C18 C17 C21 121.15(4)
C19 C18 C17 121.96(4)
C22 C19 C18 119.93(4)
C31 C4 C5 103.80(4)
C31 C61 C6 103.28(4)
C31 C61 C7 110.83(3)
C4 C5 C6 106.78(4)
C61 C31 C4 103.86(3)
C61 C6 C5 105.29(4)
C7 C61 C6 116.88(4)
C7 N8 C24 117.43(4)
C81 C82 C12 119.58(4)
C81 C9 C10 120.55(4)
C81 N8 C24 118.27(3)
C81 N8 C7 123.94(4)
C82 C12 C11 120.63(4)
C82 C81 C9 118.91(4)
C82 C81 N8 121.94(3)
C82 N13 C1 123.12(3)
C82 N13 C31 122.20(3)
C9 C10 C11 120.71(4)
N13 C1 C14 122.95(3)
N13 C82 C12 118.36(3)
N13 C82 C81 122.06(3)
N2 C1 C14 122.56(4)
N2 C1 N13 114.47(3)
N2 O3 C31 107.40(3)
N8 C7 C61 115.77(4)
N8 C81 C9 119.12(4)
O23 C7 C61 123.24(4)
O23 C7 N8 120.98(4)
O3 C31 N13 102.15(3)
O3 N2 C1 106.03(3)

loop_
_geom_bond_atom_site_label_1
_geom_bond_atom_site_label_2
_geom_bond_site_symmetry_1
_geom_bond_site_symmetry_2
_geom_bond_distance
_geom_bond_publ_flag
C1 C14 . . 1.4790(5) ?
C11 C10 . . 1.3676(7) ?
C11 C12 . . 1.3779(6) ?
C14 C15 . . 1.3949(6) ?
C14 C19 . . 1.4041(5) ?
C15 C16 . . 1.3898(6) ?
C15 C20 . . 1.5108(6) ?
C16 C17 . . 1.3856(6) ?
C17 C18 . . 1.3795(6) ?
C17 C21 . . 1.5089(6) ?
C19 C18 . . 1.3800(6) ?
C22 C19 . . 1.5060(6) ?
C31 C4 . . 1.5165(6) ?
C4 C5 . . 1.5350(6) ?
C6 C5 . . 1.5357(7) ?
C61 C31 . . 1.5164(6) ?
C61 C6 . . 1.5333(6) ?
C61 C7 . . 1.4960(6) ?
C81 C9 . . 1.3854(6) ?
C82 C12 . . 1.3898(5) ?
C82 C81 . . 1.3934(5) ?
C9 C10 . . 1.3772(7) ?
N13 C1 . . 1.3879(5) ?
N13 C31 . . 1.4596(5) ?
N13 C82 . . 1.4352(5) ?
N2 C1 . . 1.2805(5) ?
N8 C24 . . 1.4688(5) ?
N8 C7 . . 1.3647(5) ?
N8 C81 . . 1.4372(5) ?
O23 C7 . . 1.2266(5) ?
O3 C31 . . 1.4491(5) ?
O3 N2 . . 1.4472(4) ?
